data_7124428
loop_
_publ_author_name
'Kawakami, Ryosuke'
'Kuriyama, Shogo'
'Tanaka, Hiromasa'
'Arashiba, Kazuya'
'Konomi, Asuka'
'Nakajima, Kazunari'
'Yoshizawa, Kazunari'
'Nishibayashi, Yoshiaki'

_publ_section_title
;
 Catalytic reduction of dinitrogen into tris(trimethylsilyl)amine using
 rhodium complexes with pyrrole-based PNP-type pincer ligand
;
_journal_name_full 'Chemical Communications'
_journal_paper_doi 10.1039/C9CC06896A
_journal_year 2019
_chemical_formula_moiety 'C42 H82 Cl K N O8 P2 Rh'
_chemical_formula_sum 'C42 H82 Cl K N O8 P2 Rh'
_chemical_formula_weight 968.52
_space_group_crystal_system monoclinic
_space_group_IT_number 15
_space_group_name_Hall '-C 2yc'
_space_group_name_H-M_alt 'C 1 2/c 1'
_atom_sites_solution_hydrogens geom
_atom_sites_solution_primary direct
_atom_sites_solution_secondary difmap
_audit_update_record
;
2019-08-29 deposited with the CCDC.	2019-11-01 downloaded from the CCDC.
;
_cell_angle_alpha 90.0000
_cell_angle_beta 92.302(7)
_cell_angle_gamma 90.0000
_cell_formula_units_Z 8
_cell_length_a 30.3543(9)
_cell_length_b 10.6969(4)
_cell_length_c 31.0098(10)
_cell_measurement_reflns_used 36022
_cell_measurement_temperature 173
_cell_measurement_theta_max 27.48
_cell_measurement_theta_min 1.84
_cell_volume 10060.7(6)
_computing_cell_refinement 'RAPID AUTO'
_computing_data_collection 'RAPID AUTO (Rigaku, ????)'
_computing_data_reduction 'RAPID AUTO'
_computing_molecular_graphics 'CrystalStructure 4.3'
_computing_publication_material 'CrystalStructure 4.3 (Rigaku, 2019)'
_computing_structure_refinement 'SHELXL Version 2016/6 (Sheldrick, 2008)'
_computing_structure_solution SIR97
_diffrn_ambient_temperature 173
_diffrn_detector_area_resol_mean 10.000
_diffrn_measured_fraction_theta_full 0.996
_diffrn_measured_fraction_theta_max 0.993
_diffrn_measurement_device_type 'Rigaku R-AXIS RAPID'
_diffrn_measurement_method \w
_diffrn_radiation_type 'Mo K\a'
_diffrn_radiation_wavelength 0.71075
_diffrn_reflns_av_R_equivalents 0.0521
_diffrn_reflns_av_unetI/netI 0.0445
_diffrn_reflns_Laue_measured_fraction_full 0.996
_diffrn_reflns_Laue_measured_fraction_max 0.993
_diffrn_reflns_limit_h_max 39
_diffrn_reflns_limit_h_min -39
_diffrn_reflns_limit_k_max 13
_diffrn_reflns_limit_k_min -13
_diffrn_reflns_limit_l_max 40
_diffrn_reflns_limit_l_min -40
_diffrn_reflns_number 47442
_diffrn_reflns_point_group_measured_fraction_full 0.996
_diffrn_reflns_point_group_measured_fraction_max 0.993
_diffrn_reflns_theta_full 25.242
_diffrn_reflns_theta_max 27.484
_diffrn_reflns_theta_min 2.395
_diffrn_standards_number 0
_exptl_absorpt_coefficient_mu 0.584
_exptl_absorpt_correction_T_max 0.966
_exptl_absorpt_correction_T_min 0.652
_exptl_absorpt_correction_type multi-scan
_exptl_absorpt_process_details 'ABSCOR (Rigaku, 1995)'
_exptl_crystal_colour yellow
_exptl_crystal_density_diffrn 1.279
_exptl_crystal_density_method 'not measured'
_exptl_crystal_description needle
_exptl_crystal_F_000 4128.00
_exptl_crystal_size_max 0.600
_exptl_crystal_size_mid 0.070
_exptl_crystal_size_min 0.060
_refine_diff_density_max 0.57
_refine_diff_density_min -0.44
_refine_ls_extinction_method none
_refine_ls_goodness_of_fit_ref 0.990
_refine_ls_hydrogen_treatment constr
_refine_ls_number_parameters 505
_refine_ls_number_reflns 11455
_refine_ls_number_restraints 0
_refine_ls_R_factor_all 0.0605
_refine_ls_R_factor_gt 0.0374
_refine_ls_shift/su_max 0.001
_refine_ls_structure_factor_coef Fsqd
_refine_ls_weighting_details 'w = 1/[\s^2^(Fo^2^)+(0.0384P)^2^+10.1561P] where P=(Fo^2^+2Fc^2^)/3'
_refine_ls_weighting_scheme calc
_refine_ls_wR_factor_gt 0.0758
_refine_ls_wR_factor_ref 0.0837
_reflns_Friedel_coverage 0.000
_reflns_number_gt 8793
_reflns_number_total 11455
_reflns_threshold_expression F^2^>2.0\s(F^2^)
_cod_data_source_file c9cc06896a2.cif
_cod_data_source_block 20181103
_cod_original_cell_volume 10060.6(6)
_cod_database_code 7124428

loop_
_space_group_symop_operation_xyz
'x, y, z'
'-x, y, -z+1/2'
'x+1/2, y+1/2, z'
'-x+1/2, y+1/2, -z+1/2'
'-x, -y, -z'
'x, -y, z-1/2'
'-x+1/2, -y+1/2, -z'
'x+1/2, -y+1/2, z-1/2'

loop_
_atom_site_label
_atom_site_type_symbol
_atom_site_fract_x
_atom_site_fract_y
_atom_site_fract_z
_atom_site_U_iso_or_equiv
_atom_site_adp_type
_atom_site_occupancy
_atom_site_site_symmetry_order
_atom_site_calc_flag
_atom_site_refinement_flags_posn
_atom_site_refinement_flags_adp
Rh1 Rh 0.37140(2) 0.03145(2) 0.13165(2) 0.02346(5) Uani 1 1 d . .
K1 K 0.11171(2) -0.20033(5) 0.11808(2) 0.03642(13) Uani 1 1 d . .
Cl1 Cl 0.42741(2) -0.07058(6) 0.09117(2) 0.03229(13) Uani 1 1 d . .
P1 P 0.36180(2) 0.20563(6) 0.09050(2) 0.02582(13) Uani 1 1 d . .
P2 P 0.36176(2) -0.12076(5) 0.18150(2) 0.02486(13) Uani 1 1 d . .
O1 O 0.09758(6) -0.31145(17) 0.03665(5) 0.0365(4) Uani 1 1 d . .
O2 O 0.04679(6) -0.37209(17) 0.10732(5) 0.0366(4) Uani 1 1 d . .
O3 O 0.07077(5) -0.30224(17) 0.19252(5) 0.0377(4) Uani 1 1 d . .
O4 O 0.12768(6) -0.09604(17) 0.20141(5) 0.0364(4) Uani 1 1 d . .
O5 O 0.18112(6) -0.04370(16) 0.13108(5) 0.0344(4) Uani 1 1 d . .
O6 O 0.15591(6) -0.10733(16) 0.04589(5) 0.0358(4) Uani 1 1 d . .
O7 O 0.17385(8) -0.3826(2) 0.12555(7) 0.0613(6) Uani 1 1 d . .
O8 O 0.05425(9) -0.0086(2) 0.10123(8) 0.0744(7) Uani 1 1 d . .
N1 N 0.32696(6) 0.11777(18) 0.16731(6) 0.0291(4) Uani 1 1 d . .
C1 C 0.30605(8) 0.2281(2) 0.15756(7) 0.0285(5) Uani 1 1 d . .
C2 C 0.27963(8) 0.2609(2) 0.19091(7) 0.0309(5) Uani 1 1 d . .
H2 H 0.261797 0.333576 0.192512 0.037 Uiso 1 1 calc R U
C3 C 0.28425(8) 0.1651(2) 0.22229(7) 0.0305(5) Uani 1 1 d . .
H3 H 0.269911 0.161148 0.248934 0.037 Uiso 1 1 calc R U
C4 C 0.31348(8) 0.0787(2) 0.20691(7) 0.0283(5) Uani 1 1 d . .
C5 C 0.31343(9) 0.2844(2) 0.11403(8) 0.0363(6) Uani 1 1 d . .
H5A H 0.319134 0.375201 0.116978 0.044 Uiso 1 1 calc R U
H5B H 0.286892 0.272677 0.094849 0.044 Uiso 1 1 calc R U
C6 C 0.33324(9) -0.0387(2) 0.22520(7) 0.0341(5) Uani 1 1 d . .
H6A H 0.309869 -0.092795 0.236471 0.041 Uiso 1 1 calc R U
H6B H 0.354504 -0.018608 0.249240 0.041 Uiso 1 1 calc R U
C7 C 0.32153(8) -0.2441(2) 0.16210(8) 0.0326(5) Uani 1 1 d . .
C8 C 0.27738(8) -0.1778(3) 0.15418(10) 0.0458(7) Uani 1 1 d . .
H8A H 0.267130 -0.145123 0.181547 0.055 Uiso 1 1 calc R U
H8B H 0.281007 -0.108577 0.133925 0.055 Uiso 1 1 calc R U
H8C H 0.255664 -0.237147 0.141983 0.055 Uiso 1 1 calc R U
C9 C 0.31497(10) -0.3525(3) 0.19344(10) 0.0487(7) Uani 1 1 d . .
H9A H 0.343064 -0.395982 0.198836 0.058 Uiso 1 1 calc R U
H9B H 0.304444 -0.319857 0.220705 0.058 Uiso 1 1 calc R U
H9C H 0.293191 -0.410983 0.180841 0.058 Uiso 1 1 calc R U
C10 C 0.33614(10) -0.2933(3) 0.11872(9) 0.0491(7) Uani 1 1 d . .
H10A H 0.364481 -0.336429 0.122796 0.059 Uiso 1 1 calc R U
H10B H 0.313989 -0.351754 0.106795 0.059 Uiso 1 1 calc R U
H10C H 0.339331 -0.223184 0.098737 0.059 Uiso 1 1 calc R U
C11 C 0.41031(8) -0.1932(3) 0.21150(9) 0.0401(6) Uani 1 1 d . .
C12 C 0.40137(11) -0.2529(3) 0.25536(9) 0.0573(9) Uani 1 1 d . .
H12A H 0.387228 -0.191546 0.273750 0.069 Uiso 1 1 calc R U
H12B H 0.381888 -0.325275 0.251000 0.069 Uiso 1 1 calc R U
H12C H 0.429299 -0.280087 0.269297 0.069 Uiso 1 1 calc R U
C13 C 0.43244(10) -0.2894(3) 0.18277(11) 0.0602(9) Uani 1 1 d . .
H13A H 0.438164 -0.251469 0.154780 0.072 Uiso 1 1 calc R U
H13B H 0.460361 -0.316585 0.196732 0.072 Uiso 1 1 calc R U
H13C H 0.412950 -0.361774 0.178434 0.072 Uiso 1 1 calc R U
C14 C 0.44237(11) -0.0834(4) 0.21891(12) 0.0703(11) Uani 1 1 d . .
H14A H 0.428863 -0.020597 0.237230 0.084 Uiso 1 1 calc R U
H14B H 0.469719 -0.113811 0.233126 0.084 Uiso 1 1 calc R U
H14C H 0.448959 -0.045683 0.191094 0.084 Uiso 1 1 calc R U
C15 C 0.40679(8) 0.3263(2) 0.09531(8) 0.0330(5) Uani 1 1 d . .
C16 C 0.39925(10) 0.4465(2) 0.06943(9) 0.0444(7) Uani 1 1 d . .
H16A H 0.371224 0.484336 0.077102 0.053 Uiso 1 1 calc R U
H16B H 0.423382 0.505118 0.076062 0.053 Uiso 1 1 calc R U
H16C H 0.398297 0.427050 0.038522 0.053 Uiso 1 1 calc R U
C17 C 0.41027(10) 0.3571(3) 0.14399(9) 0.0474(7) Uani 1 1 d . .
H17A H 0.382681 0.395382 0.152724 0.057 Uiso 1 1 calc R U
H17B H 0.415637 0.280050 0.160463 0.057 Uiso 1 1 calc R U
H17C H 0.434707 0.415479 0.149679 0.057 Uiso 1 1 calc R U
C18 C 0.45048(8) 0.2671(3) 0.08339(10) 0.0442(7) Uani 1 1 d . .
H18A H 0.455269 0.190050 0.100019 0.053 Uiso 1 1 calc R U
H18B H 0.449545 0.247621 0.052491 0.053 Uiso 1 1 calc R U
H18C H 0.474630 0.325689 0.090031 0.053 Uiso 1 1 calc R U
C19 C 0.34272(8) 0.1849(2) 0.03238(8) 0.0334(5) Uani 1 1 d . .
C20 C 0.31039(10) 0.0747(3) 0.03243(10) 0.0524(8) Uani 1 1 d . .
H20A H 0.324849 0.002196 0.046179 0.063 Uiso 1 1 calc R U
H20B H 0.284461 0.097799 0.048500 0.063 Uiso 1 1 calc R U
H20C H 0.301214 0.053618 0.002655 0.063 Uiso 1 1 calc R U
C21 C 0.38201(9) 0.1453(3) 0.00566(8) 0.0478(7) Uani 1 1 d . .
H21A H 0.396791 0.073303 0.019419 0.057 Uiso 1 1 calc R U
H21B H 0.371399 0.122340 -0.023537 0.057 Uiso 1 1 calc R U
H21C H 0.402871 0.214897 0.004091 0.057 Uiso 1 1 calc R U
C22 C 0.31971(10) 0.2973(3) 0.01085(9) 0.0481(7) Uani 1 1 d . .
H22A H 0.340125 0.368243 0.010663 0.058 Uiso 1 1 calc R U
H22B H 0.310515 0.275686 -0.018878 0.058 Uiso 1 1 calc R U
H22C H 0.293762 0.319867 0.026966 0.058 Uiso 1 1 calc R U
C23 C 0.18298(9) 0.0277(3) 0.16988(8) 0.0394(6) Uani 1 1 d . .
H23A H 0.161436 0.097087 0.167765 0.047 Uiso 1 1 calc R U
H23B H 0.212803 0.063719 0.174738 0.047 Uiso 1 1 calc R U
C24 C 0.17242(9) -0.0568(3) 0.20653(8) 0.0386(6) Uani 1 1 d . .
H24A H 0.192146 -0.130529 0.206826 0.046 Uiso 1 1 calc R U
H24B H 0.177014 -0.011942 0.234267 0.046 Uiso 1 1 calc R U
C25 C 0.11447(9) -0.1679(3) 0.23755(8) 0.0428(7) Uani 1 1 d . .
H25A H 0.114689 -0.114956 0.263757 0.051 Uiso 1 1 calc R U
H25B H 0.135126 -0.238335 0.242843 0.051 Uiso 1 1 calc R U
C26 C 0.06907(9) -0.2163(3) 0.22763(8) 0.0437(7) Uani 1 1 d . .
H26A H 0.057732 -0.258760 0.253283 0.052 Uiso 1 1 calc R U
H26B H 0.049015 -0.146168 0.219789 0.052 Uiso 1 1 calc R U
C27 C 0.02866(8) -0.3524(3) 0.18070(8) 0.0414(6) Uani 1 1 d . .
H27A H 0.008143 -0.283902 0.172203 0.050 Uiso 1 1 calc R U
H27B H 0.016527 -0.396877 0.205572 0.050 Uiso 1 1 calc R U
C28 C 0.03307(9) -0.4407(3) 0.14384(9) 0.0420(6) Uani 1 1 d . .
H28A H 0.055078 -0.506092 0.151612 0.050 Uiso 1 1 calc R U
H28B H 0.004452 -0.482017 0.137006 0.050 Uiso 1 1 calc R U
C29 C 0.04532(9) -0.4444(3) 0.06860(9) 0.0423(7) Uani 1 1 d . .
H29A H 0.015997 -0.484014 0.064337 0.051 Uiso 1 1 calc R U
H29B H 0.067882 -0.511194 0.070541 0.051 Uiso 1 1 calc R U
C30 C 0.05397(8) -0.3597(3) 0.03156(8) 0.0407(6) Uani 1 1 d . .
H30A H 0.050689 -0.406577 0.004087 0.049 Uiso 1 1 calc R U
H30B H 0.032448 -0.290154 0.030704 0.049 Uiso 1 1 calc R U
C31 C 0.10926(10) -0.2345(3) 0.00120(8) 0.0423(6) Uani 1 1 d . .
H31A H 0.088709 -0.162852 -0.001776 0.051 Uiso 1 1 calc R U
H31B H 0.107424 -0.283311 -0.025939 0.051 Uiso 1 1 calc R U
C32 C 0.15509(9) -0.1887(3) 0.00960(8) 0.0399(6) Uani 1 1 d . .
H32A H 0.175120 -0.260344 0.015354 0.048 Uiso 1 1 calc R U
H32B H 0.165263 -0.143486 -0.016022 0.048 Uiso 1 1 calc R U
C33 C 0.19906(9) -0.0659(3) 0.05804(8) 0.0402(6) Uani 1 1 d . .
H33A H 0.212491 -0.023994 0.033314 0.048 Uiso 1 1 calc R U
H33B H 0.217743 -0.138222 0.066682 0.048 Uiso 1 1 calc R U
C34 C 0.19637(9) 0.0236(3) 0.09503(8) 0.0415(6) Uani 1 1 d . .
H34A H 0.225766 0.060022 0.102094 0.050 Uiso 1 1 calc R U
H34B H 0.175744 0.092533 0.087324 0.050 Uiso 1 1 calc R U
C35 C 0.04426(17) 0.0476(4) 0.06062(13) 0.0883(13) Uani 1 1 d . .
H35A H 0.022694 -0.004119 0.043774 0.106 Uiso 1 1 calc R U
H35B H 0.071316 0.055325 0.044018 0.106 Uiso 1 1 calc R U
C36 C 0.02540(18) 0.1738(5) 0.06881(17) 0.1076(17) Uani 1 1 d . .
H36A H -0.007202 0.172366 0.066021 0.129 Uiso 1 1 calc R U
H36B H 0.036754 0.236595 0.048620 0.129 Uiso 1 1 calc R U
C37 C 0.04083(17) 0.2006(4) 0.11408(18) 0.1026(16) Uani 1 1 d . .
H37A H 0.070291 0.240473 0.115051 0.123 Uiso 1 1 calc R U
H37B H 0.019836 0.255631 0.128662 0.123 Uiso 1 1 calc R U
C38 C 0.04258(16) 0.0741(4) 0.13420(14) 0.0857(13) Uani 1 1 d . .
H38A H 0.064842 0.071795 0.158412 0.103 Uiso 1 1 calc R U
H38B H 0.013521 0.051301 0.145291 0.103 Uiso 1 1 calc R U
C39 C 0.19092(13) -0.4583(4) 0.09320(11) 0.0684(10) Uani 1 1 d . .
H39A H 0.221365 -0.432321 0.087176 0.082 Uiso 1 1 calc R U
H39B H 0.172518 -0.451067 0.066221 0.082 Uiso 1 1 calc R U
C40 C 0.19059(16) -0.5906(4) 0.10949(11) 0.0881(14) Uani 1 1 d . .
H40A H 0.175027 -0.646337 0.088443 0.106 Uiso 1 1 calc R U
H40B H 0.221025 -0.621834 0.114787 0.106 Uiso 1 1 calc R U
C41 C 0.16669(11) -0.5843(3) 0.15066(12) 0.0640(9) Uani 1 1 d . .
H41A H 0.134970 -0.603421 0.145783 0.077 Uiso 1 1 calc R U
H41B H 0.179558 -0.642882 0.172442 0.077 Uiso 1 1 calc R U
C42 C 0.17339(13) -0.4536(3) 0.16409(10) 0.0606(9) Uani 1 1 d . .
H42A H 0.149174 -0.425670 0.182244 0.073 Uiso 1 1 calc R U
H42B H 0.201684 -0.444360 0.180803 0.073 Uiso 1 1 calc R U

loop_
_atom_site_aniso_label
_atom_site_aniso_U_11
_atom_site_aniso_U_22
_atom_site_aniso_U_33
_atom_site_aniso_U_23
_atom_site_aniso_U_13
_atom_site_aniso_U_12
Rh1 0.02657(9) 0.02318(9) 0.02093(9) 0.00048(7) 0.00463(7) 0.00126(7)
K1 0.0405(3) 0.0374(3) 0.0314(3) -0.0022(2) 0.0019(2) -0.0060(2)
Cl1 0.0309(3) 0.0335(3) 0.0331(3) -0.0050(2) 0.0089(3) 0.0017(2)
P1 0.0278(3) 0.0271(3) 0.0229(3) 0.0023(2) 0.0051(3) 0.0022(2)
P2 0.0260(3) 0.0252(3) 0.0234(3) 0.0027(2) 0.0021(2) 0.0005(2)
O1 0.0370(9) 0.0453(11) 0.0272(9) -0.0005(8) -0.0016(8) -0.0063(8)
O2 0.0358(9) 0.0413(10) 0.0330(9) -0.0049(8) 0.0044(8) -0.0076(8)
O3 0.0300(9) 0.0503(11) 0.0332(9) -0.0061(8) 0.0043(8) -0.0058(8)
O4 0.0362(9) 0.0442(11) 0.0288(9) -0.0007(8) 0.0004(8) -0.0038(8)
O5 0.0429(10) 0.0328(9) 0.0273(8) -0.0001(7) -0.0006(8) -0.0100(8)
O6 0.0373(10) 0.0420(11) 0.0282(9) -0.0023(8) 0.0016(8) -0.0062(8)
O7 0.0892(17) 0.0531(14) 0.0417(12) 0.0021(10) 0.0042(12) 0.0072(12)
O8 0.0959(19) 0.0593(16) 0.0683(16) -0.0051(13) 0.0077(15) 0.0184(13)
N1 0.0339(11) 0.0298(11) 0.0239(10) 0.0012(8) 0.0064(9) 0.0016(8)
C1 0.0285(12) 0.0285(12) 0.0286(12) -0.0009(10) 0.0035(10) 0.0033(9)
C2 0.0269(12) 0.0349(13) 0.0311(12) -0.0040(10) 0.0032(11) 0.0047(10)
C3 0.0296(12) 0.0390(14) 0.0236(11) -0.0063(10) 0.0075(10) -0.0010(10)
C4 0.0320(12) 0.0309(12) 0.0222(11) -0.0021(9) 0.0039(10) -0.0015(10)
C5 0.0378(14) 0.0369(14) 0.0349(13) 0.0056(11) 0.0090(12) 0.0116(11)
C6 0.0463(14) 0.0346(14) 0.0218(11) 0.0024(10) 0.0052(11) 0.0017(12)
C7 0.0297(12) 0.0307(13) 0.0378(13) -0.0002(11) 0.0053(11) -0.0023(10)
C8 0.0311(13) 0.0490(17) 0.0567(18) 0.0017(14) -0.0067(13) -0.0042(12)
C9 0.0442(16) 0.0359(15) 0.0665(19) 0.0102(14) 0.0102(15) -0.0080(12)
C10 0.0559(18) 0.0430(17) 0.0488(17) -0.0159(14) 0.0059(15) -0.0128(14)
C11 0.0308(13) 0.0504(17) 0.0386(14) 0.0144(13) -0.0041(12) 0.0033(12)
C12 0.0568(19) 0.071(2) 0.0439(17) 0.0227(16) -0.0015(15) 0.0154(17)
C13 0.0429(17) 0.077(2) 0.061(2) 0.0204(18) 0.0096(16) 0.0295(16)
C14 0.0471(18) 0.093(3) 0.069(2) 0.021(2) -0.0275(17) -0.0216(18)
C15 0.0383(14) 0.0267(13) 0.0343(13) -0.0001(10) 0.0039(12) 0.0003(10)
C16 0.0534(17) 0.0315(15) 0.0487(16) 0.0073(12) 0.0093(14) -0.0013(12)
C17 0.0608(19) 0.0415(16) 0.0394(15) -0.0062(13) -0.0046(14) -0.0089(14)
C18 0.0322(13) 0.0380(15) 0.0626(18) 0.0000(14) 0.0038(14) -0.0043(11)
C19 0.0335(13) 0.0416(15) 0.0248(12) 0.0026(11) -0.0005(11) 0.0005(11)
C20 0.0521(17) 0.063(2) 0.0415(16) -0.0005(14) -0.0096(14) -0.0164(15)
C21 0.0485(17) 0.068(2) 0.0275(13) -0.0084(13) 0.0025(13) 0.0070(15)
C22 0.0512(17) 0.0597(19) 0.0332(14) 0.0093(13) -0.0029(13) 0.0088(14)
C23 0.0435(14) 0.0343(14) 0.0398(14) -0.0096(12) -0.0037(12) -0.0072(12)
C24 0.0387(14) 0.0484(17) 0.0284(13) -0.0110(11) -0.0031(12) -0.0055(12)
C25 0.0520(17) 0.0533(18) 0.0234(12) -0.0024(12) 0.0039(12) -0.0065(13)
C26 0.0461(16) 0.0541(18) 0.0319(14) -0.0057(12) 0.0122(13) -0.0042(13)
C27 0.0298(13) 0.0606(18) 0.0339(14) 0.0063(13) 0.0036(12) -0.0085(12)
C28 0.0353(14) 0.0467(17) 0.0438(15) 0.0070(13) -0.0009(13) -0.0113(12)
C29 0.0368(14) 0.0419(16) 0.0485(16) -0.0141(13) 0.0048(13) -0.0086(12)
C30 0.0337(14) 0.0554(17) 0.0327(13) -0.0121(13) -0.0036(12) -0.0039(12)
C31 0.0566(17) 0.0468(16) 0.0232(12) -0.0021(11) -0.0027(12) -0.0058(13)
C32 0.0505(16) 0.0429(16) 0.0268(12) -0.0010(11) 0.0086(12) -0.0051(12)
C33 0.0363(14) 0.0503(17) 0.0344(14) 0.0079(12) 0.0055(12) -0.0074(12)
C34 0.0460(15) 0.0390(15) 0.0392(14) 0.0084(12) -0.0015(13) -0.0116(12)
C35 0.120(4) 0.077(3) 0.068(3) 0.000(2) 0.011(3) 0.002(3)
C36 0.119(4) 0.088(4) 0.117(4) 0.036(3) 0.029(4) 0.022(3)
C37 0.110(4) 0.059(3) 0.140(5) -0.023(3) 0.024(3) -0.001(2)
C38 0.099(3) 0.079(3) 0.080(3) -0.013(2) 0.015(3) 0.013(2)
C39 0.076(2) 0.088(3) 0.0421(18) -0.0080(18) 0.0135(18) -0.007(2)
C40 0.136(4) 0.082(3) 0.0447(19) -0.0129(19) -0.017(2) 0.054(3)
C41 0.0526(19) 0.064(2) 0.075(2) 0.0075(19) -0.0099(18) 0.0037(16)
C42 0.079(2) 0.066(2) 0.0368(16) 0.0006(15) 0.0085(17) 0.0127(19)

loop_
_atom_type_symbol
_atom_type_description
_atom_type_scat_dispersion_real
_atom_type_scat_dispersion_imag
_atom_type_scat_source
C C 0.0033 0.0016
;
International Tables for Crystallography
(Vol. C, Tables 4.2.6.8 and 6.1.1.4)
;
H H 0.0000 0.0000
;
International Tables for Crystallography
(Vol. C, Table 6.1.1.4)
;
N N 0.0061 0.0033
;
International Tables for Crystallography
(Vol. C, Tables 4.2.6.8 and 6.1.1.4)
;
P P 0.1023 0.0942
;
International Tables for Crystallography
(Vol. C, Tables 4.2.6.8 and 6.1.1.4)
;
O O 0.0106 0.0060
;
International Tables for Crystallography
(Vol. C, Tables 4.2.6.8 and 6.1.1.4)
;
Cl Cl 0.1484 0.1585
;
International Tables for Crystallography
(Vol. C, Tables 4.2.6.8 and 6.1.1.4)
;
K K 0.2009 0.2494
;
International Tables for Crystallography
(Vol. C, Tables 4.2.6.8 and 6.1.1.4)
;
Rh Rh -1.1178 0.9187
;
International Tables for Crystallography
(Vol. C, Tables 4.2.6.8 and 6.1.1.4)
;

loop_
_geom_angle_atom_site_label_1
_geom_angle_atom_site_label_2
_geom_angle_atom_site_label_3
_geom_angle
N1 Rh1 P1 81.83(6)
N1 Rh1 P2 81.19(6)
P1 Rh1 P2 162.42(2)
N1 Rh1 Cl1 177.45(6)
P1 Rh1 Cl1 98.97(2)
P2 Rh1 Cl1 98.19(2)
O2 K1 O5 175.33(6)
O2 K1 O7 91.32(7)
O5 K1 O7 84.14(7)
O2 K1 O8 91.72(7)
O5 K1 O8 92.92(7)
O7 K1 O8 172.76(7)
O2 K1 O1 61.15(5)
O5 K1 O1 119.04(5)
O7 K1 O1 81.57(6)
O8 K1 O1 94.16(7)
O2 K1 O6 120.42(5)
O5 K1 O6 60.71(5)
O7 K1 O6 88.29(6)
O8 K1 O6 84.50(7)
O1 K1 O6 59.92(5)
O2 K1 O4 118.43(5)
O5 K1 O4 61.19(5)
O7 K1 O4 96.42(6)
O8 K1 O4 87.90(7)
O1 K1 O4 177.90(6)
O6 K1 O4 120.79(5)
O2 K1 O3 60.40(5)
O5 K1 O3 118.22(5)
O7 K1 O3 88.88(6)
O8 K1 O3 98.33(7)
O1 K1 O3 120.36(5)
O6 K1 O3 177.07(6)
O4 K1 O3 58.83(5)
C5 P1 C15 103.83(12)
C5 P1 C19 102.17(12)
C15 P1 C19 110.54(11)
C5 P1 Rh1 103.65(8)
C15 P1 Rh1 116.25(8)
C19 P1 Rh1 117.97(8)
C6 P2 C11 102.30(12)
C6 P2 C7 104.44(11)
C11 P2 C7 110.83(12)
C6 P2 Rh1 103.55(8)
C11 P2 Rh1 120.84(8)
C7 P2 Rh1 112.63(8)
C30 O1 C31 112.5(2)
C30 O1 K1 111.16(13)
C31 O1 K1 114.46(14)
C29 O2 C28 112.9(2)
C29 O2 K1 118.01(14)
C28 O2 K1 119.10(14)
C27 O3 C26 112.3(2)
C27 O3 K1 110.41(14)
C26 O3 K1 113.42(15)
C24 O4 C25 111.6(2)
C24 O4 K1 110.15(13)
C25 O4 K1 117.35(14)
C34 O5 C23 112.92(19)
C34 O5 K1 118.15(14)
C23 O5 K1 117.48(14)
C33 O6 C32 112.8(2)
C33 O6 K1 111.15(14)
C32 O6 K1 114.59(14)
C39 O7 C42 108.0(2)
C39 O7 K1 128.9(2)
C42 O7 K1 115.26(18)
C35 O8 C38 109.2(3)
C35 O8 K1 126.9(2)
C38 O8 K1 120.7(2)
C4 N1 C1 107.91(18)
C4 N1 Rh1 125.72(16)
C1 N1 Rh1 126.32(15)
N1 C1 C2 109.4(2)
N1 C1 C5 117.35(19)
C2 C1 C5 133.1(2)
C1 C2 C3 106.7(2)
C1 C2 H2 126.7
C3 C2 H2 126.7
C4 C3 C2 107.1(2)
C4 C3 H3 126.4
C2 C3 H3 126.4
N1 C4 C3 108.9(2)
N1 C4 C6 117.73(19)
C3 C4 C6 133.3(2)
C1 C5 P1 108.55(16)
C1 C5 H5A 110.0
P1 C5 H5A 110.0
C1 C5 H5B 110.0
P1 C5 H5B 110.0
H5A C5 H5B 108.4
C4 C6 P2 108.19(15)
C4 C6 H6A 110.1
P2 C6 H6A 110.1
C4 C6 H6B 110.1
P2 C6 H6B 110.1
H6A C6 H6B 108.4
C8 C7 C10 107.6(2)
C8 C7 C9 108.5(2)
C10 C7 C9 110.4(2)
C8 C7 P2 106.26(18)
C10 C7 P2 108.41(17)
C9 C7 P2 115.32(19)
C7 C8 H8A 109.5
C7 C8 H8B 109.5
H8A C8 H8B 109.5
C7 C8 H8C 109.5
H8A C8 H8C 109.5
H8B C8 H8C 109.5
C7 C9 H9A 109.5
C7 C9 H9B 109.5
H9A C9 H9B 109.5
C7 C9 H9C 109.5
H9A C9 H9C 109.5
H9B C9 H9C 109.5
C7 C10 H10A 109.5
C7 C10 H10B 109.5
H10A C10 H10B 109.5
C7 C10 H10C 109.5
H10A C10 H10C 109.5
H10B C10 H10C 109.5
C13 C11 C12 109.4(2)
C13 C11 C14 108.1(3)
C12 C11 C14 108.6(3)
C13 C11 P2 110.03(19)
C12 C11 P2 116.56(19)
C14 C11 P2 103.8(2)
C11 C12 H12A 109.5
C11 C12 H12B 109.5
H12A C12 H12B 109.5
C11 C12 H12C 109.5
H12A C12 H12C 109.5
H12B C12 H12C 109.5
C11 C13 H13A 109.5
C11 C13 H13B 109.5
H13A C13 H13B 109.5
C11 C13 H13C 109.5
H13A C13 H13C 109.5
H13B C13 H13C 109.5
C11 C14 H14A 109.5
C11 C14 H14B 109.5
H14A C14 H14B 109.5
C11 C14 H14C 109.5
H14A C14 H14C 109.5
H14B C14 H14C 109.5
C18 C15 C16 109.6(2)
C18 C15 C17 107.4(2)
C16 C15 C17 109.7(2)
C18 C15 P1 109.31(17)
C16 C15 P1 116.29(19)
C17 C15 P1 104.18(17)
C15 C16 H16A 109.5
C15 C16 H16B 109.5
H16A C16 H16B 109.5
C15 C16 H16C 109.5
H16A C16 H16C 109.5
H16B C16 H16C 109.5
C15 C17 H17A 109.5
C15 C17 H17B 109.5
H17A C17 H17B 109.5
C15 C17 H17C 109.5
H17A C17 H17C 109.5
H17B C17 H17C 109.5
C15 C18 H18A 109.5
C15 C18 H18B 109.5
H18A C18 H18B 109.5
C15 C18 H18C 109.5
H18A C18 H18C 109.5
H18B C18 H18C 109.5
C22 C19 C20 108.9(2)
C22 C19 C21 109.4(2)
C20 C19 C21 107.3(2)
C22 C19 P1 116.28(19)
C20 C19 P1 105.15(17)
C21 C19 P1 109.42(18)
C19 C20 H20A 109.5
C19 C20 H20B 109.5
H20A C20 H20B 109.5
C19 C20 H20C 109.5
H20A C20 H20C 109.5
H20B C20 H20C 109.5
C19 C21 H21A 109.5
C19 C21 H21B 109.5
H21A C21 H21B 109.5
C19 C21 H21C 109.5
H21A C21 H21C 109.5
H21B C21 H21C 109.5
C19 C22 H22A 109.5
C19 C22 H22B 109.5
H22A C22 H22B 109.5
C19 C22 H22C 109.5
H22A C22 H22C 109.5
H22B C22 H22C 109.5
O5 C23 C24 108.4(2)
O5 C23 H23A 110.0
C24 C23 H23A 110.0
O5 C23 H23B 110.0
C24 C23 H23B 110.0
H23A C23 H23B 108.4
O4 C24 C23 109.0(2)
O4 C24 H24A 109.9
C23 C24 H24A 109.9
O4 C24 H24B 109.9
C23 C24 H24B 109.9
H24A C24 H24B 108.3
O4 C25 C26 108.1(2)
O4 C25 H25A 110.1
C26 C25 H25A 110.1
O4 C25 H25B 110.1
C26 C25 H25B 110.1
H25A C25 H25B 108.4
O3 C26 C25 108.6(2)
O3 C26 H26A 110.0
C25 C26 H26A 110.0
O3 C26 H26B 110.0
C25 C26 H26B 110.0
H26A C26 H26B 108.3
O3 C27 C28 109.2(2)
O3 C27 H27A 109.8
C28 C27 H27A 109.8
O3 C27 H27B 109.8
C28 C27 H27B 109.8
H27A C27 H27B 108.3
O2 C28 C27 108.7(2)
O2 C28 H28A 110.0
C27 C28 H28A 110.0
O2 C28 H28B 110.0
C27 C28 H28B 110.0
H28A C28 H28B 108.3
O2 C29 C30 108.5(2)
O2 C29 H29A 110.0
C30 C29 H29A 110.0
O2 C29 H29B 110.0
C30 C29 H29B 110.0
H29A C29 H29B 108.4
O1 C30 C29 109.0(2)
O1 C30 H30A 109.9
C29 C30 H30A 109.9
O1 C30 H30B 109.9
C29 C30 H30B 109.9
H30A C30 H30B 108.3
O1 C31 C32 108.3(2)
O1 C31 H31A 110.0
C32 C31 H31A 110.0
O1 C31 H31B 110.0
C32 C31 H31B 110.0
H31A C31 H31B 108.4
O6 C32 C31 109.1(2)
O6 C32 H32A 109.9
C31 C32 H32A 109.9
O6 C32 H32B 109.9
C31 C32 H32B 109.9
H32A C32 H32B 108.3
O6 C33 C34 108.9(2)
O6 C33 H33A 109.9
C34 C33 H33A 109.9
O6 C33 H33B 109.9
C34 C33 H33B 109.9
H33A C33 H33B 108.3
O5 C34 C33 107.9(2)
O5 C34 H34A 110.1
C33 C34 H34A 110.1
O5 C34 H34B 110.1
C33 C34 H34B 110.1
H34A C34 H34B 108.4
O8 C35 C36 107.6(4)
O8 C35 H35A 110.2
C36 C35 H35A 110.2
O8 C35 H35B 110.2
C36 C35 H35B 110.2
H35A C35 H35B 108.5
C35 C36 C37 103.1(4)
C35 C36 H36A 111.1
C37 C36 H36A 111.1
C35 C36 H36B 111.1
C37 C36 H36B 111.1
H36A C36 H36B 109.1
C38 C37 C36 102.9(4)
C38 C37 H37A 111.2
C36 C37 H37A 111.2
C38 C37 H37B 111.2
C36 C37 H37B 111.2
H37A C37 H37B 109.1
O8 C38 C37 105.8(3)
O8 C38 H38A 110.6
C37 C38 H38A 110.6
O8 C38 H38B 110.6
C37 C38 H38B 110.6
H38A C38 H38B 108.7
O7 C39 C40 107.2(3)
O7 C39 H39A 110.3
C40 C39 H39A 110.3
O7 C39 H39B 110.3
C40 C39 H39B 110.3
H39A C39 H39B 108.5
C41 C40 C39 104.8(3)
C41 C40 H40A 110.8
C39 C40 H40A 110.8
C41 C40 H40B 110.8
C39 C40 H40B 110.8
H40A C40 H40B 108.9
C42 C41 C40 102.6(3)
C42 C41 H41A 111.2
C40 C41 H41A 111.2
C42 C41 H41B 111.2
C40 C41 H41B 111.2
H41A C41 H41B 109.2
O7 C42 C41 106.1(3)
O7 C42 H42A 110.5
C41 C42 H42A 110.5
O7 C42 H42B 110.5
C41 C42 H42B 110.5
H42A C42 H42B 108.7

loop_
_geom_bond_atom_site_label_1
_geom_bond_atom_site_label_2
_geom_bond_distance
Rh1 N1 2.0036(18)
Rh1 P1 2.2705(6)
Rh1 P2 2.2721(6)
Rh1 Cl1 2.4143(6)
K1 O2 2.7051(18)
K1 O5 2.7093(17)
K1 O7 2.716(2)
K1 O8 2.729(3)
K1 O1 2.8083(17)
K1 O6 2.8359(17)
K1 O4 2.8385(18)
K1 O3 2.8796(17)
P1 C5 1.866(2)
P1 C15 1.881(3)
P1 C19 1.884(2)
P2 C6 1.857(2)
P2 C11 1.878(3)
P2 C7 1.880(3)
O1 C30 1.424(3)
O1 C31 1.429(3)
O2 C29 1.427(3)
O2 C28 1.426(3)
O3 C27 1.421(3)
O3 C26 1.428(3)
O4 C24 1.424(3)
O4 C25 1.429(3)
O5 C34 1.423(3)
O5 C23 1.424(3)
O6 C33 1.419(3)
O6 C32 1.422(3)
O7 C39 1.405(4)
O7 C42 1.417(4)
O8 C35 1.417(5)
O8 C38 1.408(4)
N1 C4 1.375(3)
N1 C1 1.368(3)
C1 C2 1.379(3)
C1 C5 1.503(3)
C2 C3 1.416(3)
C2 H2 0.9500
C3 C4 1.380(3)
C3 H3 0.9500
C4 C6 1.494(3)
C5 H5A 0.9900
C5 H5B 0.9900
C6 H6A 0.9900
C6 H6B 0.9900
C7 C8 1.528(4)
C7 C10 1.526(3)
C7 C9 1.531(4)
C8 H8A 0.9800
C8 H8B 0.9800
C8 H8C 0.9800
C9 H9A 0.9800
C9 H9B 0.9800
C9 H9C 0.9800
C10 H10A 0.9800
C10 H10B 0.9800
C10 H10C 0.9800
C11 C13 1.534(4)
C11 C12 1.537(4)
C11 C14 1.537(4)
C12 H12A 0.9800
C12 H12B 0.9800
C12 H12C 0.9800
C13 H13A 0.9800
C13 H13B 0.9800
C13 H13C 0.9800
C14 H14A 0.9800
C14 H14B 0.9800
C14 H14C 0.9800
C15 C18 1.528(3)
C15 C16 1.528(3)
C15 C17 1.545(3)
C16 H16A 0.9800
C16 H16B 0.9800
C16 H16C 0.9800
C17 H17A 0.9800
C17 H17B 0.9800
C17 H17C 0.9800
C18 H18A 0.9800
C18 H18B 0.9800
C18 H18C 0.9800
C19 C22 1.530(4)
C19 C20 1.534(4)
C19 C21 1.539(3)
C20 H20A 0.9800
C20 H20B 0.9800
C20 H20C 0.9800
C21 H21A 0.9800
C21 H21B 0.9800
C21 H21C 0.9800
C22 H22A 0.9800
C22 H22B 0.9800
C22 H22C 0.9800
C23 C24 1.496(4)
C23 H23A 0.9900
C23 H23B 0.9900
C24 H24A 0.9900
C24 H24B 0.9900
C25 C26 1.493(4)
C25 H25A 0.9900
C25 H25B 0.9900
C26 H26A 0.9900
C26 H26B 0.9900
C27 C28 1.493(4)
C27 H27A 0.9900
C27 H27B 0.9900
C28 H28A 0.9900
C28 H28B 0.9900
C29 C30 1.494(4)
C29 H29A 0.9900
C29 H29B 0.9900
C30 H30A 0.9900
C30 H30B 0.9900
C31 C32 1.488(4)
C31 H31A 0.9900
C31 H31B 0.9900
C32 H32A 0.9900
C32 H32B 0.9900
C33 C34 1.499(4)
C33 H33A 0.9900
C33 H33B 0.9900
C34 H34A 0.9900
C34 H34B 0.9900
C35 C36 1.492(6)
C35 H35A 0.9900
C35 H35B 0.9900
C36 C37 1.490(7)
C36 H36A 0.9900
C36 H36B 0.9900
C37 C38 1.491(6)
C37 H37A 0.9900
C37 H37B 0.9900
C38 H38A 0.9900
C38 H38B 0.9900
C39 C40 1.503(5)
C39 H39A 0.9900
C39 H39B 0.9900
C40 C41 1.495(5)
C40 H40A 0.9900
C40 H40B 0.9900
C41 C42 1.470(5)
C41 H41A 0.9900
C41 H41B 0.9900
C42 H42A 0.9900
C42 H42B 0.9900

loop_
_geom_torsion_atom_site_label_1
_geom_torsion_atom_site_label_2
_geom_torsion_atom_site_label_3
_geom_torsion_atom_site_label_4
_geom_torsion
C4 N1 C1 C2 0.7(3)
Rh1 N1 C1 C2 -176.84(16)
C4 N1 C1 C5 -175.9(2)
Rh1 N1 C1 C5 6.5(3)
N1 C1 C2 C3 -0.7(3)
C5 C1 C2 C3 175.2(3)
C1 C2 C3 C4 0.4(3)
C1 N1 C4 C3 -0.4(3)
Rh1 N1 C4 C3 177.14(16)
C1 N1 C4 C6 -178.0(2)
Rh1 N1 C4 C6 -0.4(3)
C2 C3 C4 N1 0.0(3)
C2 C3 C4 C6 177.0(3)
N1 C1 C5 P1 -14.7(3)
C2 C1 C5 P1 169.6(2)
C15 P1 C5 C1 -106.51(19)
C19 P1 C5 C1 138.49(18)
Rh1 P1 C5 C1 15.4(2)
N1 C4 C6 P2 -13.6(3)
C3 C4 C6 P2 169.6(2)
C11 P2 C6 C4 145.33(18)
C7 P2 C6 C4 -99.07(19)
Rh1 P2 C6 C4 19.01(19)
C6 P2 C7 C8 49.5(2)
C11 P2 C7 C8 158.99(18)
Rh1 P2 C7 C8 -62.17(18)
C6 P2 C7 C10 164.92(19)
C11 P2 C7 C10 -85.6(2)
Rh1 P2 C7 C10 53.2(2)
C6 P2 C7 C9 -70.8(2)
C11 P2 C7 C9 38.7(2)
Rh1 P2 C7 C9 177.55(16)
C6 P2 C11 C13 167.4(2)
C7 P2 C11 C13 56.5(2)
Rh1 P2 C11 C13 -78.5(2)
C6 P2 C11 C12 42.1(3)
C7 P2 C11 C12 -68.7(3)
Rh1 P2 C11 C12 156.3(2)
C6 P2 C11 C14 -77.2(2)
C7 P2 C11 C14 171.9(2)
Rh1 P2 C11 C14 37.0(2)
C5 P1 C15 C18 171.50(18)
C19 P1 C15 C18 -79.6(2)
Rh1 P1 C15 C18 58.4(2)
C5 P1 C15 C16 -63.8(2)
C19 P1 C15 C16 45.1(2)
Rh1 P1 C15 C16 -176.94(15)
C5 P1 C15 C17 57.0(2)
C19 P1 C15 C17 165.89(17)
Rh1 P1 C15 C17 -56.11(19)
C5 P1 C19 C22 44.1(2)
C15 P1 C19 C22 -65.9(2)
Rh1 P1 C19 C22 156.89(17)
C5 P1 C19 C20 -76.4(2)
C15 P1 C19 C20 173.59(18)
Rh1 P1 C19 C20 36.4(2)
C5 P1 C19 C21 168.56(19)
C15 P1 C19 C21 58.6(2)
Rh1 P1 C19 C21 -78.6(2)
C34 O5 C23 C24 -172.1(2)
K1 O5 C23 C24 45.0(2)
C25 O4 C24 C23 -174.7(2)
K1 O4 C24 C23 53.2(2)
O5 C23 C24 O4 -66.3(3)
C24 O4 C25 C26 -174.1(2)
K1 O4 C25 C26 -45.7(3)
C27 O3 C26 C25 -179.6(2)
K1 O3 C26 C25 -53.5(3)
O4 C25 C26 O3 65.7(3)
C26 O3 C27 C28 179.8(2)
K1 O3 C27 C28 52.1(2)
C29 O2 C28 C27 -170.8(2)
K1 O2 C28 C27 44.3(3)
O3 C27 C28 O2 -64.7(3)
C28 O2 C29 C30 172.0(2)
K1 O2 C29 C30 -42.6(3)
C31 O1 C30 C29 176.9(2)
K1 O1 C30 C29 -53.3(2)
O2 C29 C30 O1 64.2(3)
C30 O1 C31 C32 179.9(2)
K1 O1 C31 C32 51.8(2)
C33 O6 C32 C31 175.9(2)
K1 O6 C32 C31 47.4(2)
O1 C31 C32 O6 -66.2(3)
C32 O6 C33 C34 177.4(2)
K1 O6 C33 C34 -52.3(2)
C23 O5 C34 C33 171.9(2)
K1 O5 C34 C33 -45.5(3)
O6 C33 C34 O5 65.4(3)
C38 O8 C35 C36 0.4(5)
K1 O8 C35 C36 -159.2(3)
O8 C35 C36 C37 20.1(5)
C35 C36 C37 C38 -31.6(5)
C35 O8 C38 C37 -20.9(5)
K1 O8 C38 C37 140.2(3)
C36 C37 C38 O8 32.9(5)
C42 O7 C39 C40 14.2(4)
K1 O7 C39 C40 -132.8(3)
O7 C39 C40 C41 7.2(4)
C39 C40 C41 C42 -24.6(4)
C39 O7 C42 C41 -30.7(4)
K1 O7 C42 C41 121.4(2)
C40 C41 C42 O7 33.9(4)
